data_7036425
loop_
_publ_author_name
'Qin, Jian-Hua'
'Wang, Hua-Rui'
'Pan, Qi'
'Zang, Shuang-Quan'
'Hou, Hongwei'
'Fan, Yaoting'

_publ_section_title
;
 Influence of ionic liquids on the syntheses and structures of Mn(ii)
 coordination polymers based on multidentate N-heterocyclic aromatic
 ligands and bridging carboxylate ligands.
;
_journal_issue 40
_journal_name_full 'Dalton transactions (Cambridge, England : 2003)'
_journal_page_first 17639
_journal_page_last 17651
_journal_paper_doi 10.1039/c5dt03026a
_journal_volume 44
_journal_year 2015
_chemical_formula_sum 'C17 H17 Cl2 Mn2 N11 O4'
_chemical_formula_weight 620.20
_chemical_name_systematic
;

 ?

;
_space_group_IT_number 4
_symmetry_cell_setting monoclinic
_symmetry_space_group_name_Hall 'P 2yb'
_symmetry_space_group_name_H-M 'P 1 21 1'
_atom_sites_solution_hydrogens geom
_atom_sites_solution_primary direct
_atom_sites_solution_secondary difmap
_audit_creation_method SHELXL-97
_audit_update_record
;
2015-08-27 deposited with the CCDC.
2015-09-07 downloaded from the CCDC.
;
_cell_angle_alpha 90.00
_cell_angle_beta 90.68(3)
_cell_angle_gamma 90.00
_cell_formula_units_Z 2
_cell_length_a 8.3747(17)
_cell_length_b 13.005(3)
_cell_length_c 10.693(2)
_cell_measurement_reflns_used 4098
_cell_measurement_temperature 293(2)
_cell_measurement_theta_max 27.8605
_cell_measurement_theta_min 1.9046
_cell_volume 1164.5(4)
_computing_cell_refinement 'Bruker XSCANS'
_computing_data_collection 'Bruker XSCANS'
_computing_data_reduction 'Bruker SHELXTL'
_computing_molecular_graphics 'Bruker SHELXTL'
_computing_publication_material 'Bruker SHELXTL'
_computing_structure_refinement 'SHELXL-97 (Sheldrick, 1997)'
_computing_structure_solution 'SHELXS-97 (Sheldrick, 1990)'
_diffrn_ambient_temperature 293(2)
_diffrn_detector_area_resol_mean NONE
_diffrn_measured_fraction_theta_full 0.988
_diffrn_measured_fraction_theta_max 0.988
_diffrn_measurement_device_type 'Bruker P4'
_diffrn_measurement_method '\w scans'
_diffrn_radiation_monochromator graphite
_diffrn_radiation_source 'fine-focus sealed tube'
_diffrn_radiation_type MoK\a
_diffrn_radiation_wavelength 0.71073
_diffrn_reflns_av_R_equivalents 0.0282
_diffrn_reflns_av_sigmaI/netI 0.0498
_diffrn_reflns_limit_h_max 9
_diffrn_reflns_limit_h_min -9
_diffrn_reflns_limit_k_max 14
_diffrn_reflns_limit_k_min -15
_diffrn_reflns_limit_l_max 8
_diffrn_reflns_limit_l_min -12
_diffrn_reflns_number 6732
_diffrn_reflns_theta_full 25.00
_diffrn_reflns_theta_max 25.00
_diffrn_reflns_theta_min 2.47
_diffrn_standards_decay_% NONE
_diffrn_standards_interval_count NONE
_diffrn_standards_interval_time NONE
_diffrn_standards_number NONE
_exptl_absorpt_coefficient_mu 1.365
_exptl_absorpt_correction_T_max 0.7265
_exptl_absorpt_correction_T_min 0.6540
_exptl_absorpt_correction_type multi-scan
_exptl_absorpt_process_details SADABS
_exptl_crystal_colour YELLOW
_exptl_crystal_density_diffrn 1.769
_exptl_crystal_density_meas ?
_exptl_crystal_density_method 'not measured'
_exptl_crystal_description BLOCK
_exptl_crystal_F_000 624
_exptl_crystal_size_max 0.34
_exptl_crystal_size_mid 0.29
_exptl_crystal_size_min 0.25
_refine_diff_density_max 0.327
_refine_diff_density_min -0.382
_refine_diff_density_rms 0.059
_refine_ls_abs_structure_details 'Flack H D (1983), Acta Cryst. A39, 876-881'
_refine_ls_abs_structure_Flack 0.07(2)
_refine_ls_extinction_method none
_refine_ls_goodness_of_fit_ref 1.037
_refine_ls_hydrogen_treatment constr
_refine_ls_matrix_type full
_refine_ls_number_parameters 325
_refine_ls_number_reflns 3920
_refine_ls_number_restraints 7
_refine_ls_restrained_S_all 1.047
_refine_ls_R_factor_all 0.0399
_refine_ls_R_factor_gt 0.0377
_refine_ls_shift/su_max 0.001
_refine_ls_shift/su_mean 0.000
_refine_ls_structure_factor_coef Fsqd
_refine_ls_weighting_details 'calc w=1/[\s^2^(Fo^2^)+(0.0428P)^2^+0.0000P] where P=(Fo^2^+2Fc^2^)/3'
_refine_ls_weighting_scheme calc
_refine_ls_wR_factor_gt 0.0834
_refine_ls_wR_factor_ref 0.0852
_reflns_number_gt 3718
_reflns_number_total 3920
_reflns_threshold_expression >2sigma(I)
_cod_data_source_file c5dt03026a2.cif
_cod_data_source_block complex1
_cod_depositor_comments
;
The following automatic conversions were performed:

'_symmetry_cell_setting' value 'Monoclinic' changed to 'monoclinic'
according to
/usr/data/users/saulius/crontab/automatic-downloads/rss-feeds/RSC/lib/dictionaries/cif_core.dic
dictionary named 'cif_core.dic' version 2.4.2 from 2011-04-26.

'_exptl_absorpt_correction_type' value 'MULTI-SCAN' changed to
'multi-scan' according to
/usr/data/users/saulius/crontab/automatic-downloads/rss-feeds/RSC/lib/dictionaries/cif_core.dic
dictionary named 'cif_core.dic' version 2.4.2 from 2011-04-26.

'_refine_ls_hydrogen_treatment' value 'CONSTR' changed to 'constr'
according to
/usr/data/users/saulius/crontab/automatic-downloads/rss-feeds/RSC/lib/dictionaries/cif_core.dic
dictionary named 'cif_core.dic' version 2.4.2 from 2011-04-26.

'_exptl_crystal_density_meas' value 'NONE' was changed to '?' - the
value is perceived as not measured.

Automatic conversion script
Id: cif_fix_values 3271 2015-04-21 07:52:19Z andrius 

 Adding full bibliography for 7036425--7036431.cif.
;
_cod_original_sg_symbol_H-M P2(1)
_cod_database_code 7036425

loop_
_symmetry_equiv_pos_as_xyz
'x, y, z'
'-x, y+1/2, -z'

loop_
_atom_site_label
_atom_site_type_symbol
_atom_site_fract_x
_atom_site_fract_y
_atom_site_fract_z
_atom_site_U_iso_or_equiv
_atom_site_adp_type
_atom_site_occupancy
_atom_site_symmetry_multiplicity
_atom_site_calc_flag
_atom_site_refinement_flags
Mn1 Mn 0.70340(7) 1.08196(5) 0.09468(5) 0.03495(17) Uani 1 1 d .
Mn2 Mn 0.58338(7) 0.83513(4) 0.42609(5) 0.02829(15) Uani 1 1 d .
Cl1 Cl 0.58895(15) 0.98410(9) 0.56404(12) 0.0506(3) Uani 1 1 d .
Cl2 Cl 0.6170(2) 1.21855(13) -0.05221(13) 0.0764(5) Uani 1 1 d .
O1 O 0.3795(4) 0.8911(2) 0.3214(3) 0.0484(8) Uani 1 1 d .
H1W H 0.3887 0.9555 0.3096 0.073 Uiso 1 1 d R
H2W H 0.2993 0.8674 0.2814 0.073 Uiso 1 1 d R
O2 O 0.5190(5) 0.6928(2) 0.3175(3) 0.0517(9) Uani 1 1 d .
H3W H 0.4299 0.7016 0.2801 0.078 Uiso 1 1 d R
H4W H 0.5045 0.6333 0.3484 0.078 Uiso 1 1 d R
O3 O 0.5836(5) 0.9718(3) -0.0235(4) 0.0720(11) Uani 1 1 d .
H5W H 0.4903 0.9933 -0.0413 0.108 Uiso 1 1 d R
H6W H 0.5386 0.9150 -0.0063 0.108 Uiso 1 1 d R
O4 O 0.6776(12) 0.7856(8) 0.9275(10) 0.257(5) Uani 1 1 d U
H7W H 0.6210 0.8019 0.8689 0.385 Uiso 1 1 d R
H8W H 0.6260 0.7608 0.9885 0.385 Uiso 1 1 d R
N1 N 0.0699(5) 0.8949(3) 0.6569(4) 0.0546(11) Uani 1 1 d .
N2 N 0.1655(4) 0.7200(3) 0.7887(3) 0.0361(8) Uani 1 1 d .
N3 N 0.5216(4) 0.7333(3) 0.5977(3) 0.0311(7) Uani 1 1 d .
N4 N 0.4537(4) 0.6291(3) 0.7555(3) 0.0330(8) Uani 1 1 d .
N5 N 0.6013(4) 0.5995(3) 0.7179(3) 0.0338(8) Uani 1 1 d .
N6 N 0.7885(4) 0.8827(3) 0.2937(3) 0.0320(8) Uani 1 1 d .
N7 N 0.8201(4) 0.9486(3) 0.1971(3) 0.0339(8) Uani 1 1 d .
N8 N 1.0411(4) 0.8535(3) 0.2303(3) 0.0333(8) Uani 1 1 d .
N9 N 0.9507(4) 1.0575(3) 0.0038(3) 0.0380(9) Uani 1 1 d .
N10 N 1.2587(5) 1.0176(3) -0.0771(3) 0.0485(10) Uani 1 1 d .
N11 N 0.7987(4) 0.7383(3) 0.4721(3) 0.0300(7) Uani 1 1 d .
C1 C -0.0213(6) 0.8520(4) 0.7413(5) 0.0531(13) Uani 1 1 d .
H1A H -0.1211 0.8806 0.7560 0.064 Uiso 1 1 calc R
C2 C 0.0238(6) 0.7672(4) 0.8083(4) 0.0478(12) Uani 1 1 d .
H2A H -0.0443 0.7413 0.8687 0.057 Uiso 1 1 calc R
C3 C 0.2582(5) 0.7616(3) 0.7031(4) 0.0352(10) Uani 1 1 d .
C4 C 0.2121(6) 0.8503(4) 0.6385(4) 0.0493(12) Uani 1 1 d .
H4 H 0.2817 0.8792 0.5812 0.059 Uiso 1 1 calc R
C5 C 0.4089(5) 0.7086(3) 0.6828(3) 0.0306(9) Uani 1 1 d .
C6 C 0.6374(5) 0.6633(3) 0.6242(4) 0.0304(9) Uani 1 1 d .
C7 C 0.7853(5) 0.6624(3) 0.5552(3) 0.0294(9) Uani 1 1 d .
C8 C 0.9078(5) 0.5900(4) 0.5743(4) 0.0385(10) Uani 1 1 d .
H8 H 0.8966 0.5369 0.6318 0.046 Uiso 1 1 calc R
C9 C 1.0459(5) 0.5999(4) 0.5050(4) 0.0396(10) Uani 1 1 d .
H9 H 1.1299 0.5540 0.5166 0.047 Uiso 1 1 calc R
C10 C 1.0577(5) 0.6780(3) 0.4189(4) 0.0362(10) Uani 1 1 d .
H10 H 1.1496 0.6851 0.3717 0.043 Uiso 1 1 calc R
C11 C 0.9322(5) 0.7460(3) 0.4029(4) 0.0311(9) Uani 1 1 d .
C12 C 0.9251(5) 0.8280(3) 0.3094(3) 0.0309(8) Uani 1 1 d .
C13 C 0.9709(5) 0.9283(3) 0.1625(4) 0.0332(9) Uani 1 1 d .
C14 C 1.0428(5) 0.9845(3) 0.0584(4) 0.0317(9) Uani 1 1 d .
C15 C 1.1949(5) 0.9645(4) 0.0176(4) 0.0404(10) Uani 1 1 d .
H15 H 1.2547 0.9131 0.0564 0.049 Uiso 1 1 calc R
C16 C 1.1677(6) 1.0887(4) -0.1304(4) 0.0509(12) Uani 1 1 d .
H16 H 1.2081 1.1263 -0.1970 0.061 Uiso 1 1 calc R
C17 C 1.0145(6) 1.1088(4) -0.0904(4) 0.0472(12) Uani 1 1 d .
H17 H 0.9547 1.1596 -0.1305 0.057 Uiso 1 1 calc R

loop_
_atom_site_aniso_label
_atom_site_aniso_U_11
_atom_site_aniso_U_22
_atom_site_aniso_U_33
_atom_site_aniso_U_23
_atom_site_aniso_U_13
_atom_site_aniso_U_12
Mn1 0.0336(3) 0.0431(4) 0.0282(3) -0.0013(3) 0.0062(3) 0.0011(3)
Mn2 0.0290(3) 0.0263(3) 0.0296(3) 0.0012(3) 0.0034(2) 0.0003(3)
Cl1 0.0494(7) 0.0383(6) 0.0641(7) -0.0170(6) 0.0081(6) -0.0029(5)
Cl2 0.1049(13) 0.0744(10) 0.0493(8) 0.0220(7) -0.0245(8) -0.0212(9)
O1 0.0432(19) 0.0303(16) 0.071(2) -0.0008(16) -0.0216(16) -0.0047(14)
O2 0.081(3) 0.0324(18) 0.0409(18) 0.0013(14) -0.0129(17) -0.0100(17)
O3 0.047(2) 0.085(3) 0.083(3) -0.023(2) -0.0181(19) 0.000(2)
O4 0.215(8) 0.248(9) 0.308(9) -0.039(7) 0.048(7) -0.022(7)
N1 0.043(2) 0.050(3) 0.071(3) 0.007(2) 0.003(2) 0.012(2)
N2 0.031(2) 0.042(2) 0.0351(18) -0.0022(16) 0.0004(15) 0.0014(17)
N3 0.0336(18) 0.0319(18) 0.0278(15) 0.0033(14) 0.0035(14) 0.0026(15)
N4 0.0350(19) 0.0337(19) 0.0306(17) -0.0010(14) 0.0058(15) 0.0021(15)
N5 0.0349(19) 0.034(2) 0.0329(17) 0.0044(16) 0.0067(14) 0.0021(16)
N6 0.0288(18) 0.0336(19) 0.0337(18) 0.0081(15) 0.0080(14) -0.0008(15)
N7 0.036(2) 0.035(2) 0.0308(17) 0.0049(15) 0.0042(15) -0.0020(16)
N8 0.0335(19) 0.035(2) 0.0313(17) -0.0031(15) 0.0073(14) -0.0033(16)
N9 0.044(2) 0.039(2) 0.0313(18) 0.0020(15) 0.0051(16) -0.0027(16)
N10 0.041(2) 0.064(3) 0.040(2) 0.0112(19) 0.0133(18) -0.003(2)
N11 0.0351(19) 0.0270(18) 0.0279(16) 0.0016(14) 0.0013(14) -0.0011(15)
C1 0.037(3) 0.061(4) 0.061(3) -0.003(3) -0.002(2) 0.013(3)
C2 0.037(3) 0.058(3) 0.048(3) 0.003(2) 0.005(2) 0.001(2)
C3 0.039(3) 0.037(3) 0.029(2) -0.0042(18) 0.0000(18) -0.0037(19)
C4 0.046(3) 0.053(3) 0.050(3) 0.007(2) 0.006(2) 0.007(2)
C5 0.032(2) 0.029(2) 0.031(2) 0.0022(17) 0.0034(17) -0.0020(18)
C6 0.041(2) 0.025(2) 0.025(2) 0.0050(16) -0.0014(18) -0.0034(18)
C7 0.033(2) 0.031(2) 0.0238(19) -0.0014(16) 0.0005(17) 0.0015(17)
C8 0.043(3) 0.033(2) 0.039(2) 0.009(2) 0.0006(19) 0.007(2)
C9 0.036(2) 0.038(3) 0.045(2) 0.004(2) 0.005(2) 0.013(2)
C10 0.026(2) 0.039(3) 0.043(2) -0.0034(19) 0.0096(18) 0.0008(18)
C11 0.034(2) 0.033(2) 0.0271(19) -0.0038(17) 0.0043(16) -0.0043(17)
C12 0.032(2) 0.028(2) 0.0327(19) -0.0052(19) 0.0036(16) 0.0003(19)
C13 0.030(2) 0.038(2) 0.032(2) -0.0037(18) 0.0055(17) -0.0024(19)
C14 0.032(2) 0.033(2) 0.0302(19) -0.0003(18) 0.0043(17) -0.0035(18)
C15 0.034(2) 0.047(3) 0.040(2) 0.005(2) 0.0070(19) 0.001(2)
C16 0.046(3) 0.064(3) 0.043(2) 0.024(3) 0.009(2) -0.004(3)
C17 0.050(3) 0.051(3) 0.040(2) 0.016(2) 0.008(2) -0.004(2)

loop_
_atom_type_symbol
_atom_type_description
_atom_type_scat_dispersion_real
_atom_type_scat_dispersion_imag
_atom_type_scat_source
C C 0.0033 0.0016 'International Tables Vol C Tables 4.2.6.8 and 6.1.1.4'
H H 0.0000 0.0000 'International Tables Vol C Tables 4.2.6.8 and 6.1.1.4'
N N 0.0061 0.0033 'International Tables Vol C Tables 4.2.6.8 and 6.1.1.4'
O O 0.0106 0.0060 'International Tables Vol C Tables 4.2.6.8 and 6.1.1.4'
Cl Cl 0.1484 0.1585 'International Tables Vol C Tables 4.2.6.8 and 6.1.1.4'
Mn Mn 0.3368 0.7283 'International Tables Vol C Tables 4.2.6.8 and 6.1.1.4'

loop_
_geom_angle_atom_site_label_1
_geom_angle_atom_site_label_2
_geom_angle_atom_site_label_3
_geom_angle
_geom_angle_site_symmetry_1
_geom_angle_site_symmetry_3
O3 Mn1 N4 109.81(15) . 2_656
O3 Mn1 N7 88.25(15) . .
N4 Mn1 N7 96.95(13) 2_656 .
O3 Mn1 N9 94.30(15) . .
N4 Mn1 N9 153.97(13) 2_656 .
N7 Mn1 N9 73.46(13) . .
O3 Mn1 N2 174.01(14) . 2_656
N4 Mn1 N2 71.85(12) 2_656 2_656
N7 Mn1 N2 97.31(12) . 2_656
N9 Mn1 N2 85.19(12) . 2_656
O3 Mn1 Cl2 88.54(12) . .
N4 Mn1 Cl2 95.19(10) 2_656 .
N7 Mn1 Cl2 167.82(10) . .
N9 Mn1 Cl2 95.08(10) . .
N2 Mn1 Cl2 85.56(10) 2_656 .
O1 Mn2 O2 80.01(12) . .
O1 Mn2 N11 158.45(12) . .
O2 Mn2 N11 80.70(13) . .
O1 Mn2 N6 100.37(12) . .
O2 Mn2 N6 94.54(13) . .
N11 Mn2 N6 71.69(12) . .
O1 Mn2 N3 114.81(13) . .
O2 Mn2 N3 83.35(12) . .
N11 Mn2 N3 72.18(12) . .
N6 Mn2 N3 143.67(12) . .
O1 Mn2 Cl1 93.16(9) . .
O2 Mn2 Cl1 166.18(11) . .
N11 Mn2 Cl1 107.67(9) . .
N6 Mn2 Cl1 98.52(10) . .
N3 Mn2 Cl1 88.74(9) . .
Mn2 O1 H1W 109.7 . .
Mn2 O1 H2W 138.9 . .
H1W O1 H2W 110.9 . .
Mn2 O2 H3W 109.6 . .
Mn2 O2 H4W 125.6 . .
H3W O2 H4W 100.2 . .
Mn1 O3 H5W 109.5 . .
Mn1 O3 H6W 131.0 . .
H5W O3 H6W 85.7 . .
H7W O4 H8W 113.2 . .
C1 N1 C4 116.2(4) . .
C3 N2 C2 116.3(4) . .
C3 N2 Mn1 113.0(3) . 2_646
C2 N2 Mn1 130.1(3) . 2_646
C6 N3 C5 101.7(3) . .
C6 N3 Mn2 112.4(3) . .
C5 N3 Mn2 145.7(3) . .
C5 N4 N5 107.2(3) . .
C5 N4 Mn1 118.4(3) . 2_646
N5 N4 Mn1 134.3(3) . 2_646
C6 N5 N4 105.1(3) . .
C12 N6 N7 104.6(3) . .
C12 N6 Mn2 114.4(3) . .
N7 N6 Mn2 141.0(3) . .
C13 N7 N6 105.9(3) . .
C13 N7 Mn1 114.7(3) . .
N6 N7 Mn1 139.2(3) . .
C12 N8 C13 101.8(3) . .
C17 N9 C14 116.6(4) . .
C17 N9 Mn1 128.2(3) . .
C14 N9 Mn1 115.1(3) . .
C16 N10 C15 116.9(4) . .
C7 N11 C11 119.8(4) . .
C7 N11 Mn2 119.1(3) . .
C11 N11 Mn2 120.3(3) . .
N1 C1 C2 122.9(5) . .
N1 C1 H1A 118.5 . .
C2 C1 H1A 118.5 . .
N2 C2 C1 121.5(5) . .
N2 C2 H2A 119.3 . .
C1 C2 H2A 119.3 . .
N2 C3 C4 121.2(4) . .
N2 C3 C5 115.2(4) . .
C4 C3 C5 123.6(4) . .
N1 C4 C3 121.7(4) . .
N1 C4 H4 119.1 . .
C3 C4 H4 119.1 . .
N4 C5 N3 112.2(3) . .
N4 C5 C3 121.0(4) . .
N3 C5 C3 126.7(4) . .
N5 C6 N3 113.8(4) . .
N5 C6 C7 125.3(4) . .
N3 C6 C7 120.8(3) . .
N11 C7 C8 121.7(4) . .
N11 C7 C6 114.3(3) . .
C8 C7 C6 124.0(4) . .
C9 C8 C7 118.2(4) . .
C9 C8 H8 120.9 . .
C7 C8 H8 120.9 . .
C10 C9 C8 119.6(4) . .
C10 C9 H9 120.2 . .
C8 C9 H9 120.2 . .
C9 C10 C11 119.7(4) . .
C9 C10 H10 120.2 . .
C11 C10 H10 120.2 . .
N11 C11 C10 121.1(4) . .
N11 C11 C12 113.7(4) . .
C10 C11 C12 125.1(4) . .
N8 C12 N6 114.2(4) . .
N8 C12 C11 126.1(4) . .
N6 C12 C11 119.7(4) . .
N8 C13 N7 113.6(4) . .
N8 C13 C14 126.0(4) . .
N7 C13 C14 120.4(4) . .
N9 C14 C15 121.4(4) . .
N9 C14 C13 116.1(4) . .
C15 C14 C13 122.5(4) . .
N10 C15 C14 121.4(4) . .
N10 C15 H15 119.3 . .
C14 C15 H15 119.3 . .
N10 C16 C17 122.0(4) . .
N10 C16 H16 119.0 . .
C17 C16 H16 119.0 . .
N9 C17 C16 121.6(4) . .
N9 C17 H17 119.2 . .
C16 C17 H17 119.2 . .

loop_
_geom_bond_atom_site_label_1
_geom_bond_atom_site_label_2
_geom_bond_distance
_geom_bond_site_symmetry_2
Mn1 O3 2.150(4) .
Mn1 N4 2.173(3) 2_656
Mn1 N7 2.266(4) .
Mn1 N9 2.320(4) .
Mn1 N2 2.439(4) 2_656
Mn1 Cl2 2.4737(16) .
Mn2 O1 2.157(3) .
Mn2 O2 2.247(3) .
Mn2 N11 2.249(3) .
Mn2 N6 2.323(3) .
Mn2 N3 2.326(3) .
Mn2 Cl1 2.4350(13) .
O1 H1W 0.8499 .
O1 H2W 0.8500 .
O2 H3W 0.8501 .
O2 H4W 0.8500 .
O3 H5W 0.8500 .
O3 H6W 0.8500 .
O4 H7W 0.8097 .
O4 H8W 0.8499 .
N1 C1 1.314(7) .
N1 C4 1.341(6) .
N2 C3 1.324(6) .
N2 C2 1.354(6) .
N2 Mn1 2.439(4) 2_646
N3 C6 1.357(5) .
N3 C5 1.358(5) .
N4 C5 1.344(5) .
N4 N5 1.360(5) .
N4 Mn1 2.173(3) 2_646
N5 C6 1.338(5) .
N6 C12 1.356(5) .
N6 N7 1.370(4) .
N7 C13 1.346(6) .
N8 C12 1.337(5) .
N8 C13 1.345(5) .
N9 C17 1.326(5) .
N9 C14 1.352(5) .
N10 C16 1.323(6) .
N10 C15 1.342(6) .
N11 C7 1.334(5) .
N11 C11 1.352(6) .
C1 C2 1.366(7) .
C1 H1A 0.9300 .
C2 H2A 0.9300 .
C3 C4 1.396(6) .
C3 C5 1.456(6) .
C4 H4 0.9300 .
C6 C7 1.449(6) .
C7 C8 1.405(6) .
C8 C9 1.387(6) .
C8 H8 0.9300 .
C9 C10 1.375(6) .
C9 H9 0.9300 .
C10 C11 1.383(6) .
C10 H10 0.9300 .
C11 C12 1.462(6) .
C13 C14 1.467(6) .
C14 C15 1.376(6) .
C15 H15 0.9300 .
C16 C17 1.383(7) .
C16 H16 0.9300 .
C17 H17 0.9300 .

loop_
_geom_hbond_atom_site_label_D
_geom_hbond_atom_site_label_H
_geom_hbond_atom_site_label_A
_geom_hbond_distance_DH
_geom_hbond_distance_HA
_geom_hbond_distance_DA
_geom_hbond_angle_DHA
_geom_hbond_site_symmetry_A
O1 H1W N5 0.85 1.90 2.748(5) 177.3 2_656
O1 H2W N8 0.85 2.23 3.026(5) 155.6 1_455
O2 H3W Cl2 0.85 2.47 3.062(3) 127.1 2_645
O2 H4W Cl1 0.85 2.30 3.133(3) 168.0 2_646
O3 H5W N10 0.85 2.00 2.837(5) 169.6 1_455
O3 H6W O4 0.85 2.17 2.602(12) 111.2 1_554
O3 H6W Cl2 0.85 2.94 3.789(5) 179.8 2_645
O4 H8W Cl2 0.85 2.22 2.950(11) 143.6 2_646

loop_
_geom_torsion_atom_site_label_1
_geom_torsion_atom_site_label_2
_geom_torsion_atom_site_label_3
_geom_torsion_atom_site_label_4
_geom_torsion
_geom_torsion_site_symmetry_1
O1 Mn2 N3 C6 151.0(3) .
O2 Mn2 N3 C6 75.3(3) .
N11 Mn2 N3 C6 -7.1(3) .
N6 Mn2 N3 C6 -13.4(4) .
Cl1 Mn2 N3 C6 -116.1(3) .
O1 Mn2 N3 C5 -22.8(5) .
O2 Mn2 N3 C5 -98.6(5) .
N11 Mn2 N3 C5 179.1(5) .
N6 Mn2 N3 C5 172.8(4) .
Cl1 Mn2 N3 C5 70.1(5) .
C5 N4 N5 C6 0.0(4) .
Mn1 N4 N5 C6 -175.8(3) 2_646
O1 Mn2 N6 C12 -157.7(3) .
O2 Mn2 N6 C12 -77.0(3) .
N11 Mn2 N6 C12 1.6(3) .
N3 Mn2 N6 C12 8.0(4) .
Cl1 Mn2 N6 C12 107.5(3) .
O1 Mn2 N6 N7 19.6(4) .
O2 Mn2 N6 N7 100.2(4) .
N11 Mn2 N6 N7 178.9(4) .
N3 Mn2 N6 N7 -174.8(3) .
Cl1 Mn2 N6 N7 -75.2(4) .
C12 N6 N7 C13 0.2(4) .
Mn2 N6 N7 C13 -177.2(3) .
C12 N6 N7 Mn1 -174.2(3) .
Mn2 N6 N7 Mn1 8.4(7) .
O3 Mn1 N7 C13 99.7(3) .
N4 Mn1 N7 C13 -150.6(3) 2_656
N9 Mn1 N7 C13 4.7(3) .
N2 Mn1 N7 C13 -78.1(3) 2_656
Cl2 Mn1 N7 C13 24.9(7) .
O3 Mn1 N7 N6 -86.2(4) .
N4 Mn1 N7 N6 23.6(4) 2_656
N9 Mn1 N7 N6 178.8(4) .
N2 Mn1 N7 N6 96.1(4) 2_656
Cl2 Mn1 N7 N6 -161.0(3) .
O3 Mn1 N9 C17 92.3(4) .
N4 Mn1 N9 C17 -109.5(4) 2_656
N7 Mn1 N9 C17 179.2(4) .
N2 Mn1 N9 C17 -81.7(4) 2_656
Cl2 Mn1 N9 C17 3.4(4) .
O3 Mn1 N9 C14 -90.9(3) .
N4 Mn1 N9 C14 67.3(4) 2_656
N7 Mn1 N9 C14 -4.0(3) .
N2 Mn1 N9 C14 95.1(3) 2_656
Cl2 Mn1 N9 C14 -179.8(3) .
O1 Mn2 N11 C7 -102.8(4) .
O2 Mn2 N11 C7 -76.0(3) .
N6 Mn2 N11 C7 -174.0(3) .
N3 Mn2 N11 C7 9.9(3) .
Cl1 Mn2 N11 C7 92.7(3) .
O1 Mn2 N11 C11 67.0(5) .
O2 Mn2 N11 C11 93.7(3) .
N6 Mn2 N11 C11 -4.3(3) .
N3 Mn2 N11 C11 179.7(3) .
Cl1 Mn2 N11 C11 -97.6(3) .
C4 N1 C1 C2 0.5(8) .
C3 N2 C2 C1 1.2(7) .
Mn1 N2 C2 C1 172.0(3) 2_646
N1 C1 C2 N2 -2.0(8) .
C2 N2 C3 C4 0.9(6) .
Mn1 N2 C3 C4 -171.4(3) 2_646
C2 N2 C3 C5 -179.3(4) .
Mn1 N2 C3 C5 8.3(4) 2_646
C1 N1 C4 C3 1.7(7) .
N2 C3 C4 N1 -2.5(7) .
C5 C3 C4 N1 177.8(4) .
N5 N4 C5 N3 0.1(4) .
Mn1 N4 C5 N3 176.7(3) 2_646
N5 N4 C5 C3 -177.1(4) .
Mn1 N4 C5 C3 -0.5(5) 2_646
C6 N3 C5 N4 -0.1(4) .
Mn2 N3 C5 N4 174.0(3) .
C6 N3 C5 C3 176.9(4) .
Mn2 N3 C5 C3 -9.0(8) .
N2 C3 C5 N4 -5.9(6) .
C4 C3 C5 N4 173.9(4) .
N2 C3 C5 N3 177.4(4) .
C4 C3 C5 N3 -2.8(7) .
N4 N5 C6 N3 -0.1(4) .
N4 N5 C6 C7 179.1(4) .
C5 N3 C6 N5 0.1(4) .
Mn2 N3 C6 N5 -176.3(3) .
C5 N3 C6 C7 -179.1(3) .
Mn2 N3 C6 C7 4.5(4) .
C11 N11 C7 C8 0.7(6) .
Mn2 N11 C7 C8 170.5(3) .
C11 N11 C7 C6 179.4(3) .
Mn2 N11 C7 C6 -10.8(4) .
N5 C6 C7 N11 -175.3(4) .
N3 C6 C7 N11 3.8(5) .
N5 C6 C7 C8 3.4(6) .
N3 C6 C7 C8 -177.5(4) .
N11 C7 C8 C9 0.8(6) .
C6 C7 C8 C9 -177.8(4) .
C7 C8 C9 C10 -1.3(6) .
C8 C9 C10 C11 0.3(6) .
C7 N11 C11 C10 -1.7(6) .
Mn2 N11 C11 C10 -171.4(3) .
C7 N11 C11 C12 175.7(3) .
Mn2 N11 C11 C12 6.0(4) .
C9 C10 C11 N11 1.2(6) .
C9 C10 C11 C12 -175.8(4) .
C13 N8 C12 N6 0.1(5) .
C13 N8 C12 C11 177.1(4) .
N7 N6 C12 N8 -0.2(5) .
Mn2 N6 C12 N8 178.0(3) .
N7 N6 C12 C11 -177.4(3) .
Mn2 N6 C12 C11 0.8(5) .
N11 C11 C12 N8 178.8(4) .
C10 C11 C12 N8 -4.0(6) .
N11 C11 C12 N6 -4.4(5) .
C10 C11 C12 N6 172.9(4) .
C12 N8 C13 N7 0.1(4) .
C12 N8 C13 C14 -178.9(4) .
N6 N7 C13 N8 -0.2(4) .
Mn1 N7 C13 N8 175.8(3) .
N6 N7 C13 C14 178.8(3) .
Mn1 N7 C13 C14 -5.1(5) .
C17 N9 C14 C15 -0.2(6) .
Mn1 N9 C14 C15 -177.4(3) .
C17 N9 C14 C13 180.0(4) .
Mn1 N9 C14 C13 2.8(4) .
N8 C13 C14 N9 -179.5(4) .
N7 C13 C14 N9 1.6(6) .
N8 C13 C14 C15 0.7(7) .
N7 C13 C14 C15 -178.2(4) .
C16 N10 C15 C14 -1.1(7) .
N9 C14 C15 N10 0.9(7) .
C13 C14 C15 N10 -179.3(4) .
C15 N10 C16 C17 0.7(7) .
C14 N9 C17 C16 -0.1(7) .
Mn1 N9 C17 C16 176.6(4) .
N10 C16 C17 N9 -0.1(8) .
